data_9009383
loop_
_publ_author_name
'Yang, Z. M.'
'Pertlik, F.'

_publ_section_title
;Huanghoite-(Ce), BaCe(CO3)2F, from Khibina, Kola peninsula, Russia:
 Redetermination of the crystal structure with a discussion on space group
 symmetry Locality: Khibina, Kola Peninsula, Russia
;
_journal_name_full 'Neues Jahrbuch fur Mineralogie, Monatshefte'
_journal_page_first 163
_journal_page_last 171
_journal_volume 1993
_journal_year 1993
_chemical_compound_source 'Khibina, Kola Peninsula, Russia'
_chemical_formula_sum 'C2 Ba Ce F O6'
_chemical_name_mineral Huanghoite-(Ce)
_space_group_IT_number 166
_symmetry_space_group_name_Hall '-R 3 2"'
_symmetry_space_group_name_H-M 'R -3 m :H'
_cell_angle_alpha 90
_cell_angle_beta 90
_cell_angle_gamma 120
_cell_length_a 5.072
_cell_length_b 5.072
_cell_length_c 38.46
_cell_formula_units_Z 6
_cell_volume 856.837
_database_code_amcsd 0014866
_exptl_crystal_density_diffrn 4.843
_cod_original_sg_symbol_H-M 'R -3 m'
_cod_original_formula_sum 'Ba Ce C2 O6 F'
_cod_database_code 9009383

loop_
_space_group_symop_operation_xyz
x,y,z
2/3+x,1/3+y,1/3+z
1/3+x,2/3+y,2/3+z
x,x-y,z
2/3+x,1/3+x-y,1/3+z
1/3+x,2/3+x-y,2/3+z
y,x,-z
2/3+y,1/3+x,1/3-z
1/3+y,2/3+x,2/3-z
-x+y,y,z
2/3-x+y,1/3+y,1/3+z
1/3-x+y,2/3+y,2/3+z
-x,-x+y,-z
2/3-x,1/3-x+y,1/3-z
1/3-x,2/3-x+y,2/3-z
-y,-x,z
2/3-y,1/3-x,1/3+z
1/3-y,2/3-x,2/3+z
x-y,-y,-z
2/3+x-y,1/3-y,1/3-z
1/3+x-y,2/3-y,2/3-z
y,-x+y,-z
2/3+y,1/3-x+y,1/3-z
1/3+y,2/3-x+y,2/3-z
-x+y,-x,z
2/3-x+y,1/3-x,1/3+z
1/3-x+y,2/3-x,2/3+z
-x,-y,-z
2/3-x,1/3-y,1/3-z
1/3-x,2/3-y,2/3-z
-y,x-y,z
2/3-y,1/3+x-y,1/3+z
1/3-y,2/3+x-y,2/3+z
x-y,x,-z
2/3+x-y,1/3+x,1/3-z
1/3+x-y,2/3+x,2/3-z

loop_
_atom_site_aniso_label
_atom_site_aniso_U_11
_atom_site_aniso_U_22
_atom_site_aniso_U_33
_atom_site_aniso_U_12
_atom_site_aniso_U_13
_atom_site_aniso_U_23
Ba1 0.03460 0.03460 0.02490 0.01730 0.00000 0.00000
Ba2 0.04940 0.04940 0.02030 0.02470 0.00000 0.00000
Ce 0.02830 0.02830 0.02110 0.01420 0.00000 0.00000
C1 0.04300 0.04300 0.01600 0.02200 0.00000 0.00000
C2 0.04500 0.04500 0.02100 0.02300 0.00000 0.00000
O1 0.03400 0.03400 0.04300 0.02100 0.00300 -0.00300
O2 0.05500 0.05500 0.03600 0.03800 0.00100 -0.00100
F 0.05000 0.05000 0.04000 0.02500 0.00000 0.00000

loop_
_atom_site_label
_atom_site_fract_x
_atom_site_fract_y
_atom_site_fract_z
Ba1 0.00000 0.00000 0.00000
Ba2 0.00000 0.00000 0.50000
Ce 0.00000 0.00000 0.24487
C1 0.00000 0.00000 0.10820
C2 0.00000 0.00000 0.37340
O1 0.14750 0.85250 0.10650
O2 0.47820 0.52180 0.03940
F 0.00000 0.00000 0.18380

loop_
_cod_related_entry_id
_cod_related_entry_database
_cod_related_entry_code
1 AMCSD 0014866
